data_7218360
loop_
_publ_author_name
'Wang, Xiaojuan'
'Zhang, Qi'
'Jiang, Linglei'
'Xu, Yun'
'Mei, Xuefeng'

_publ_section_title
;
 Isostructurality in six celecoxib co-crystals introduced by solvent
 inclusion
;
_journal_issue 48
_journal_name_full CrystEngComm
_journal_page_first 10959
_journal_paper_doi 10.1039/C4CE01854K
_journal_volume 16
_journal_year 2014
_chemical_formula_sum 'C29 H24 F3 N5 O2 S'
_chemical_formula_weight 563.60
_chemical_name_systematic
; 
 ? 
;
_space_group_IT_number 2
_symmetry_space_group_name_Hall '-P 1'
_symmetry_space_group_name_H-M 'P -1'
_atom_sites_solution_hydrogens geom
_atom_sites_solution_primary direct
_atom_sites_solution_secondary difmap
_audit_creation_method SHELXL-97
_cell_angle_alpha 92.939(2)
_cell_angle_beta 99.316(2)
_cell_angle_gamma 110.239(2)
_cell_formula_units_Z 2
_cell_length_a 9.1324(2)
_cell_length_b 11.6423(3)
_cell_length_c 14.2374(3)
_cell_measurement_temperature 296(2)
_cell_volume 1392.12(6)
_computing_structure_refinement 'SHELXL-97 (Sheldrick, 2008)'
_computing_structure_solution 'SHELXS-97 (Sheldrick, 2008)'
_diffrn_ambient_temperature 296(2)
_diffrn_measured_fraction_theta_full 0.998
_diffrn_measured_fraction_theta_max 0.998
_diffrn_radiation_monochromator graphite
_diffrn_radiation_source 'fine-focus sealed tube'
_diffrn_radiation_type MoK\a
_diffrn_radiation_wavelength 0.71073
_diffrn_reflns_av_R_equivalents 0.0773
_diffrn_reflns_av_sigmaI/netI 0.0981
_diffrn_reflns_limit_h_max 9
_diffrn_reflns_limit_h_min -11
_diffrn_reflns_limit_k_max 15
_diffrn_reflns_limit_k_min -15
_diffrn_reflns_limit_l_max 18
_diffrn_reflns_limit_l_min -18
_diffrn_reflns_number 23871
_diffrn_reflns_theta_full 27.59
_diffrn_reflns_theta_max 27.59
_diffrn_reflns_theta_min 1.46
_exptl_absorpt_coefficient_mu 0.172
_exptl_crystal_density_diffrn 1.345
_exptl_crystal_density_method 'not measured'
_exptl_crystal_F_000 580
_refine_diff_density_max 0.404
_refine_diff_density_min -0.260
_refine_diff_density_rms 0.051
_refine_ls_extinction_method none
_refine_ls_goodness_of_fit_ref 0.960
_refine_ls_hydrogen_treatment mixed
_refine_ls_matrix_type full
_refine_ls_number_parameters 368
_refine_ls_number_reflns 6447
_refine_ls_number_restraints 0
_refine_ls_restrained_S_all 0.960
_refine_ls_R_factor_all 0.1641
_refine_ls_R_factor_gt 0.0624
_refine_ls_shift/su_max 0.001
_refine_ls_shift/su_mean 0.000
_refine_ls_structure_factor_coef Fsqd
_refine_ls_weighting_details 'calc w=1/[\s^2^(Fo^2^)+(0.0900P)^2^+0.0000P] where P=(Fo^2^+2Fc^2^)/3'
_refine_ls_weighting_scheme calc
_refine_ls_wR_factor_gt 0.1430
_refine_ls_wR_factor_ref 0.1832
_reflns_number_gt 2948
_reflns_number_total 6447
_reflns_threshold_expression >2sigma(I)
_cod_data_source_file c4ce01854k2.cif
_cod_data_source_block mo_2014096_0m
_cod_depositor_comments 'Adding full bibliography for 7218359--7218367.cif.'
_cod_original_sg_symbol_H-M P-1
_cod_database_code 7218360

loop_
_symmetry_equiv_pos_as_xyz
'x, y, z'
'-x, -y, -z'

loop_
_atom_site_label
_atom_site_type_symbol
_atom_site_fract_x
_atom_site_fract_y
_atom_site_fract_z
_atom_site_U_iso_or_equiv
_atom_site_adp_type
_atom_site_occupancy
_atom_site_symmetry_multiplicity
_atom_site_calc_flag
_atom_site_refinement_flags
S1 S 0.37350(9) 0.32112(7) 0.40997(5) 0.0426(2) Uani 1 1 d .
F1 F 0.4743(6) 0.8735(3) -0.0197(3) 0.208(2) Uani 1 1 d .
F2 F 0.2651(5) 0.8298(3) -0.1130(4) 0.202(2) Uani 1 1 d .
O1 O 0.3078(2) 0.19013(18) 0.38685(15) 0.0541(6) Uani 1 1 d .
O2 O 0.5370(2) 0.37817(19) 0.45699(14) 0.0536(6) Uani 1 1 d .
N1' N -0.0864(3) 0.5858(3) 0.3491(2) 0.0640(8) Uani 1 1 d .
N2' N 0.9283(3) 1.1996(3) 0.3992(2) 0.0592(8) Uani 1 1 d .
N2 N 0.2973(3) 0.5272(2) 0.03960(17) 0.0481(7) Uani 1 1 d .
N3 N 0.2668(3) 0.3563(3) 0.47607(19) 0.0510(7) Uani 1 1 d .
H13 H 0.174(4) 0.326(3) 0.459(3) 0.076 Uiso 1 1 d .
H14 H 0.303(4) 0.437(3) 0.500(2) 0.076 Uiso 1 1 d .
N1 N 0.3705(3) 0.6505(3) 0.03679(19) 0.0568(7) Uani 1 1 d .
C10' C 0.9209(4) 1.0852(4) 0.4050(3) 0.0808(12) Uani 1 1 d .
H8' H 1.0163 1.0713 0.4140 0.097 Uiso 1 1 calc R
C9' C 0.7840(5) 0.9852(4) 0.3988(3) 0.0830(13) Uani 1 1 d .
H7' H 0.7887 0.9073 0.4045 0.100 Uiso 1 1 calc R
C8' C 0.6395(4) 1.0002(3) 0.3843(2) 0.0582(9) Uani 1 1 d .
C7' C 0.4915(4) 0.8913(4) 0.3780(3) 0.0688(10) Uani 1 1 d .
H6' H 0.5028 0.8152 0.3821 0.083 Uiso 1 1 calc R
C6' C 0.3496(4) 0.8919(3) 0.3674(2) 0.0628(10) Uani 1 1 d .
H5' H 0.3381 0.9679 0.3629 0.075 Uiso 1 1 calc R
C3' C 0.2028(4) 0.7836(3) 0.3617(2) 0.0531(9) Uani 1 1 d .
C2' C 0.1968(4) 0.6648(4) 0.3727(3) 0.0682(10) Uani 1 1 d .
H2' H 0.2902 0.6481 0.3843 0.082 Uiso 1 1 calc R
C1' C 0.0518(4) 0.5712(3) 0.3664(3) 0.0697(11) Uani 1 1 d .
H1' H 0.0516 0.4924 0.3748 0.084 Uiso 1 1 calc R
C12' C 0.6452(4) 1.1190(3) 0.3784(2) 0.0625(10) Uani 1 1 d .
H10' H 0.5513 1.1350 0.3685 0.075 Uiso 1 1 calc R
C11' C 0.7890(4) 1.2149(3) 0.3868(2) 0.0618(9) Uani 1 1 d .
H9' H 0.7885 1.2943 0.3838 0.074 Uiso 1 1 calc R
C4' C 0.0580(4) 0.7990(3) 0.3436(2) 0.0586(9) Uani 1 1 d .
H3' H 0.0536 0.8765 0.3352 0.070 Uiso 1 1 calc R
C5' C -0.0784(4) 0.6997(4) 0.3382(2) 0.0632(10) Uani 1 1 d .
H4' H -0.1739 0.7133 0.3259 0.076 Uiso 1 1 calc R
C10 C -0.1193(7) -0.0562(4) -0.1510(3) 0.136(2) Uani 1 1 d .
H5 H -0.0949 -0.0754 -0.2116 0.204 Uiso 1 1 calc R
H4 H -0.2322 -0.0790 -0.1571 0.204 Uiso 1 1 calc R
H6 H -0.0816 -0.1012 -0.1042 0.204 Uiso 1 1 calc R
C7 C -0.0382(7) 0.0817(4) -0.1191(3) 0.0841(14) Uani 1 1 d .
C6 C -0.1224(5) 0.1603(5) -0.1207(3) 0.0856(14) Uani 1 1 d .
H3 H -0.2327 0.1282 -0.1385 0.103 Uiso 1 1 calc R
C5 C -0.0448(4) 0.2864(4) -0.0962(2) 0.0695(11) Uani 1 1 d .
H2 H -0.1032 0.3381 -0.0990 0.083 Uiso 1 1 calc R
C4 C 0.1186(4) 0.3356(3) -0.0677(2) 0.0509(8) Uani 1 1 d .
C3 C 0.2016(4) 0.4694(3) -0.0460(2) 0.0470(8) Uani 1 1 d .
C11 C 0.3154(3) 0.4785(3) 0.1286(2) 0.0432(7) Uani 1 1 d .
C12 C 0.1843(4) 0.3984(3) 0.1575(2) 0.0476(8) Uani 1 1 d .
H9 H 0.0840 0.3759 0.1190 0.057 Uiso 1 1 calc R
C13 C 0.2029(3) 0.3517(3) 0.2438(2) 0.0445(8) Uani 1 1 d .
H10 H 0.1152 0.2969 0.2636 0.053 Uiso 1 1 calc R
C14 C 0.3521(3) 0.3865(3) 0.30092(19) 0.0379(7) Uani 1 1 d .
C1 C 0.3194(4) 0.6676(3) -0.0513(2) 0.0578(9) Uani 1 1 d .
C2 C 0.2150(4) 0.5599(3) -0.1054(2) 0.0602(9) Uani 1 1 d .
H1 H 0.1644 0.5507 -0.1690 0.072 Uiso 1 1 calc R
C8 C 0.1238(6) 0.1309(4) -0.0899(3) 0.0849(13) Uani 1 1 d .
H7 H 0.1822 0.0793 -0.0875 0.102 Uiso 1 1 calc R
C9 C 0.2013(5) 0.2562(3) -0.0641(2) 0.0649(10) Uani 1 1 d .
H8 H 0.3112 0.2875 -0.0439 0.078 Uiso 1 1 calc R
F3 F 0.4480(5) 0.7964(3) -0.1536(3) 0.1780(17) Uani 1 1 d .
C16 C 0.4643(4) 0.5132(3) 0.1856(2) 0.0554(9) Uani 1 1 d .
H12 H 0.5518 0.5681 0.1657 0.067 Uiso 1 1 calc R
C15 C 0.4837(4) 0.4666(3) 0.2720(2) 0.0521(9) Uani 1 1 d .
H11 H 0.5842 0.4889 0.3103 0.062 Uiso 1 1 calc R
C17 C 0.3752(7) 0.7915(4) -0.0818(4) 0.0874(13) Uani 1 1 d .

loop_
_atom_site_aniso_label
_atom_site_aniso_U_11
_atom_site_aniso_U_22
_atom_site_aniso_U_33
_atom_site_aniso_U_23
_atom_site_aniso_U_13
_atom_site_aniso_U_12
S1 0.0370(5) 0.0438(5) 0.0432(5) 0.0075(3) 0.0025(3) 0.0116(4)
F1 0.316(5) 0.0578(19) 0.152(3) 0.0359(19) -0.051(3) -0.014(3)
F2 0.152(3) 0.150(3) 0.351(6) 0.170(4) 0.062(4) 0.085(3)
O1 0.0528(14) 0.0360(13) 0.0690(15) 0.0084(10) 0.0054(11) 0.0127(10)
O2 0.0357(12) 0.0620(14) 0.0543(13) 0.0097(10) -0.0050(10) 0.0125(11)
N1' 0.0473(18) 0.061(2) 0.073(2) 0.0037(15) 0.0060(14) 0.0083(16)
N2' 0.0438(17) 0.0561(19) 0.073(2) 0.0101(14) 0.0111(14) 0.0121(15)
N2 0.0430(15) 0.0520(17) 0.0441(15) 0.0108(12) 0.0047(12) 0.0114(13)
N3 0.0431(16) 0.0550(18) 0.0507(17) 0.0020(13) 0.0137(14) 0.0110(15)
N1 0.0549(18) 0.0513(18) 0.0566(18) 0.0151(13) 0.0079(14) 0.0098(14)
C10' 0.042(2) 0.067(3) 0.132(4) 0.012(2) 0.022(2) 0.016(2)
C9' 0.055(3) 0.057(3) 0.136(4) 0.014(2) 0.019(2) 0.018(2)
C8' 0.048(2) 0.057(2) 0.065(2) 0.0047(17) 0.0145(17) 0.0121(18)
C7' 0.053(2) 0.065(2) 0.084(3) 0.013(2) 0.0107(19) 0.017(2)
C6' 0.053(2) 0.069(2) 0.061(2) 0.0125(18) 0.0053(17) 0.017(2)
C3' 0.049(2) 0.056(2) 0.0410(18) 0.0092(15) 0.0035(15) 0.0038(17)
C2' 0.046(2) 0.071(3) 0.079(3) 0.017(2) -0.0005(18) 0.015(2)
C1' 0.054(2) 0.056(2) 0.087(3) 0.0093(19) 0.002(2) 0.011(2)
C12' 0.0362(19) 0.072(3) 0.079(3) 0.0144(19) 0.0122(17) 0.0178(19)
C11' 0.056(2) 0.058(2) 0.072(2) 0.0128(18) 0.0145(18) 0.0188(19)
C4' 0.056(2) 0.059(2) 0.062(2) 0.0107(17) 0.0152(17) 0.0188(19)
C5' 0.046(2) 0.076(3) 0.067(2) 0.0080(19) 0.0134(17) 0.019(2)
C10 0.195(6) 0.063(3) 0.082(3) -0.005(2) 0.000(3) -0.024(3)
C7 0.104(4) 0.068(3) 0.047(2) 0.005(2) 0.005(2) -0.006(3)
C6 0.066(3) 0.096(4) 0.060(3) -0.003(2) 0.003(2) -0.008(3)
C5 0.056(2) 0.083(3) 0.058(2) -0.0066(19) 0.0042(18) 0.016(2)
C4 0.053(2) 0.058(2) 0.0354(17) 0.0057(14) 0.0061(14) 0.0127(18)
C3 0.0447(18) 0.058(2) 0.0401(18) 0.0077(15) 0.0057(14) 0.0210(16)
C11 0.0424(19) 0.0442(18) 0.0402(17) 0.0087(14) 0.0069(14) 0.0120(15)
C12 0.0365(17) 0.060(2) 0.0428(18) 0.0094(15) 0.0030(14) 0.0145(16)
C13 0.0330(17) 0.0481(19) 0.0462(18) 0.0059(14) 0.0070(13) 0.0070(14)
C14 0.0359(17) 0.0387(17) 0.0376(16) 0.0061(12) 0.0053(13) 0.0119(14)
C1 0.064(2) 0.059(2) 0.054(2) 0.0212(17) 0.0107(17) 0.0238(19)
C2 0.064(2) 0.071(2) 0.045(2) 0.0124(18) 0.0047(17) 0.025(2)
C8 0.114(4) 0.061(3) 0.073(3) 0.009(2) 0.011(3) 0.026(3)
C9 0.066(2) 0.063(3) 0.063(2) 0.0105(18) 0.0066(18) 0.021(2)
F3 0.243(4) 0.122(3) 0.195(4) 0.091(3) 0.131(3) 0.048(3)
C16 0.0388(19) 0.066(2) 0.053(2) 0.0183(17) 0.0094(16) 0.0063(17)
C15 0.0356(18) 0.061(2) 0.048(2) 0.0111(16) 0.0026(14) 0.0046(16)
C17 0.106(4) 0.069(3) 0.083(3) 0.032(3) 0.019(3) 0.023(3)

loop_
_atom_type_symbol
_atom_type_description
_atom_type_scat_dispersion_real
_atom_type_scat_dispersion_imag
_atom_type_scat_source
C C 0.0033 0.0016 'International Tables Vol C Tables 4.2.6.8 and 6.1.1.4'
H H 0.0000 0.0000 'International Tables Vol C Tables 4.2.6.8 and 6.1.1.4'
N N 0.0061 0.0033 'International Tables Vol C Tables 4.2.6.8 and 6.1.1.4'
O O 0.0106 0.0060 'International Tables Vol C Tables 4.2.6.8 and 6.1.1.4'
F F 0.0171 0.0103 'International Tables Vol C Tables 4.2.6.8 and 6.1.1.4'
S S 0.1246 0.1234 'International Tables Vol C Tables 4.2.6.8 and 6.1.1.4'

loop_
_geom_angle_atom_site_label_1
_geom_angle_atom_site_label_2
_geom_angle_atom_site_label_3
_geom_angle
O1 S1 O2 118.99(13)
O1 S1 N3 106.82(15)
O2 S1 N3 108.04(14)
O1 S1 C14 107.11(13)
O2 S1 C14 107.10(13)
N3 S1 C14 108.42(15)
C5' N1' C1' 115.0(3)
C10' N2' C11' 115.1(3)
N1 N2 C3 112.0(2)
N1 N2 C11 118.8(2)
C3 N2 C11 128.9(3)
S1 N3 H13 117(3)
S1 N3 H14 114(2)
H13 N3 H14 115(4)
C1 N1 N2 104.0(3)
N2' C10' C9' 125.2(4)
N2' C10' H8' 117.4
C9' C10' H8' 117.4
C10' C9' C8' 119.9(4)
C10' C9' H7' 120.1
C8' C9' H7' 120.1
C12' C8' C9' 115.7(3)
C12' C8' C7' 124.8(3)
C9' C8' C7' 119.5(4)
C6' C7' C8' 126.3(4)
C6' C7' H6' 116.8
C8' C7' H6' 116.8
C7' C6' C3' 126.2(4)
C7' C6' H5' 116.9
C3' C6' H5' 116.9
C4' C3' C2' 115.9(3)
C4' C3' C6' 118.9(3)
C2' C3' C6' 125.2(3)
C1' C2' C3' 119.7(4)
C1' C2' H2' 120.1
C3' C2' H2' 120.1
N1' C1' C2' 124.4(4)
N1' C1' H1' 117.8
C2' C1' H1' 117.8
C8' C12' C11' 120.7(3)
C8' C12' H10' 119.7
C11' C12' H10' 119.7
N2' C11' C12' 123.5(3)
N2' C11' H9' 118.3
C12' C11' H9' 118.3
C5' C4' C3' 119.5(4)
C5' C4' H3' 120.3
C3' C4' H3' 120.3
N1' C5' C4' 125.5(4)
N1' C5' H4' 117.3
C4' C5' H4' 117.3
C7 C10 H5 109.5
C7 C10 H4 109.5
H5 C10 H4 109.5
C7 C10 H6 109.5
H5 C10 H6 109.5
H4 C10 H6 109.5
C8 C7 C6 118.3(4)
C8 C7 C10 119.5(5)
C6 C7 C10 122.2(5)
C7 C6 C5 121.0(4)
C7 C6 H3 119.5
C5 C6 H3 119.5
C4 C5 C6 120.4(4)
C4 C5 H2 119.8
C6 C5 H2 119.8
C9 C4 C5 118.2(3)
C9 C4 C3 121.2(3)
C5 C4 C3 120.5(3)
N2 C3 C2 105.6(3)
N2 C3 C4 124.6(3)
C2 C3 C4 129.5(3)
C12 C11 C16 120.6(3)
C12 C11 N2 119.9(3)
C16 C11 N2 119.4(3)
C13 C12 C11 119.6(3)
C13 C12 H9 120.2
C11 C12 H9 120.2
C12 C13 C14 119.8(3)
C12 C13 H10 120.1
C14 C13 H10 120.1
C13 C14 C15 120.8(3)
C13 C14 S1 118.8(2)
C15 C14 S1 120.4(2)
N1 C1 C2 112.7(3)
N1 C1 C17 119.8(3)
C2 C1 C17 127.5(3)
C3 C2 C1 105.7(3)
C3 C2 H1 127.1
C1 C2 H1 127.1
C7 C8 C9 120.9(4)
C7 C8 H7 119.6
C9 C8 H7 119.6
C4 C9 C8 121.2(4)
C4 C9 H8 119.4
C8 C9 H8 119.4
C11 C16 C15 120.1(3)
C11 C16 H12 120.0
C15 C16 H12 120.0
C16 C15 C14 119.2(3)
C16 C15 H11 120.4
C14 C15 H11 120.4
F1 C17 F2 107.5(5)
F1 C17 F3 103.6(5)
F2 C17 F3 102.9(4)
F1 C17 C1 115.1(4)
F2 C17 C1 114.0(4)
F3 C17 C1 112.5(4)

loop_
_geom_bond_atom_site_label_1
_geom_bond_atom_site_label_2
_geom_bond_distance
S1 O1 1.430(2)
S1 O2 1.436(2)
S1 N3 1.593(3)
S1 C14 1.776(3)
F1 C17 1.252(5)
F2 C17 1.262(5)
N1' C5' 1.321(4)
N1' C1' 1.317(4)
N2' C10' 1.318(5)
N2' C11' 1.329(4)
N2 N1 1.363(3)
N2 C3 1.366(4)
N2 C11 1.423(4)
N3 H13 0.79(4)
N3 H14 0.91(4)
N1 C1 1.315(4)
C10' C9' 1.369(5)
C10' H8' 0.9300
C9' C8' 1.374(5)
C9' H7' 0.9300
C8' C12' 1.374(5)
C8' C7' 1.485(5)
C7' C6' 1.283(5)
C7' H6' 0.9300
C6' C3' 1.476(5)
C6' H5' 0.9300
C3' C4' 1.380(5)
C3' C2' 1.383(5)
C2' C1' 1.379(5)
C2' H2' 0.9300
C1' H1' 0.9300
C12' C11' 1.380(4)
C12' H10' 0.9300
C11' H9' 0.9300
C4' C5' 1.363(5)
C4' H3' 0.9300
C5' H4' 0.9300
C10 C7 1.525(6)
C10 H5 0.9600
C10 H4 0.9600
C10 H6 0.9600
C7 C8 1.371(6)
C7 C6 1.383(6)
C6 C5 1.388(6)
C6 H3 0.9300
C5 C4 1.382(5)
C5 H2 0.9300
C4 C9 1.380(5)
C4 C3 1.468(4)
C3 C2 1.369(4)
C11 C12 1.378(4)
C11 C16 1.379(4)
C12 C13 1.378(4)
C12 H9 0.9300
C13 C14 1.381(4)
C13 H10 0.9300
C14 C15 1.381(4)
C1 C2 1.382(5)
C1 C17 1.470(5)
C2 H1 0.9300
C8 C9 1.382(5)
C8 H7 0.9300
C9 H8 0.9300
F3 C17 1.299(5)
C16 C15 1.380(4)
C16 H12 0.9300
C15 H11 0.9300

loop_
_geom_torsion_atom_site_label_1
_geom_torsion_atom_site_label_2
_geom_torsion_atom_site_label_3
_geom_torsion_atom_site_label_4
_geom_torsion
C3 N2 N1 C1 -0.2(4)
C11 N2 N1 C1 -174.3(3)
C11' N2' C10' C9' 0.3(6)
N2' C10' C9' C8' 0.9(7)
C10' C9' C8' C12' -1.0(6)
C10' C9' C8' C7' -179.8(4)
C12' C8' C7' C6' -0.9(6)
C9' C8' C7' C6' 177.8(4)
C8' C7' C6' C3' -179.6(3)
C7' C6' C3' C4' -175.6(4)
C7' C6' C3' C2' 4.0(6)
C4' C3' C2' C1' -0.7(5)
C6' C3' C2' C1' 179.6(3)
C5' N1' C1' C2' -0.4(5)
C3' C2' C1' N1' 0.8(6)
C9' C8' C12' C11' 0.0(5)
C7' C8' C12' C11' 178.8(3)
C10' N2' C11' C12' -1.4(5)
C8' C12' C11' N2' 1.3(5)
C2' C3' C4' C5' 0.3(5)
C6' C3' C4' C5' 180.0(3)
C1' N1' C5' C4' -0.1(5)
C3' C4' C5' N1' 0.1(5)
C8 C7 C6 C5 1.9(6)
C10 C7 C6 C5 -176.5(3)
C7 C6 C5 C4 -1.4(6)
C6 C5 C4 C9 -0.2(5)
C6 C5 C4 C3 177.2(3)
N1 N2 C3 C2 0.0(4)
C11 N2 C3 C2 173.4(3)
N1 N2 C3 C4 174.3(3)
C11 N2 C3 C4 -12.4(5)
C9 C4 C3 N2 -60.2(4)
C5 C4 C3 N2 122.5(4)
C9 C4 C3 C2 112.5(4)
C5 C4 C3 C2 -64.7(5)
N1 N2 C11 C12 133.3(3)
C3 N2 C11 C12 -39.6(5)
N1 N2 C11 C16 -46.0(4)
C3 N2 C11 C16 141.1(3)
C16 C11 C12 C13 -0.6(5)
N2 C11 C12 C13 -179.9(3)
C11 C12 C13 C14 0.6(5)
C12 C13 C14 C15 -0.8(5)
C12 C13 C14 S1 -178.0(2)
O1 S1 C14 C13 54.6(3)
O2 S1 C14 C13 -176.7(2)
N3 S1 C14 C13 -60.4(3)
O1 S1 C14 C15 -122.7(3)
O2 S1 C14 C15 6.1(3)
N3 S1 C14 C15 122.4(3)
N2 N1 C1 C2 0.3(4)
N2 N1 C1 C17 -179.4(4)
N2 C3 C2 C1 0.2(4)
C4 C3 C2 C1 -173.7(3)
N1 C1 C2 C3 -0.3(4)
C17 C1 C2 C3 179.4(4)
C6 C7 C8 C9 -0.9(6)
C10 C7 C8 C9 177.6(3)
C5 C4 C9 C8 1.2(5)
C3 C4 C9 C8 -176.2(3)
C7 C8 C9 C4 -0.7(6)
C12 C11 C16 C15 0.7(5)
N2 C11 C16 C15 -179.9(3)
C11 C16 C15 C14 -0.9(5)
C13 C14 C15 C16 0.9(5)
S1 C14 C15 C16 178.1(3)
N1 C1 C17 F1 2.0(7)
C2 C1 C17 F1 -177.7(5)
N1 C1 C17 F2 -122.9(5)
C2 C1 C17 F2 57.3(7)
N1 C1 C17 F3 120.4(5)
C2 C1 C17 F3 -59.4(7)
